data_7704213
loop_
_publ_author_name
'Dey, Subhayan'
'Buzs\'aki, Daniel'
'Bruhn, Clemens'
'Kelemen, Zsolt'
'Pietschnig, Rudolf'

_publ_section_title
;
 Bulky 1,1'-bisphosphanoferrocenes and their coordination behaviour
 towards Cu(i).
;
_journal_issue 20
_journal_name_full 'Dalton transactions (Cambridge, England : 2003)'
_journal_page_first 6668
_journal_page_last 6681
_journal_paper_doi 10.1039/d0dt00941e
_journal_volume 49
_journal_year 2020
_chemical_formula_moiety 'C56 H60 Br4 Cu2 Fe2 P2'
_chemical_formula_sum 'C56 H60 Br4 Cu2 Fe2 P2'
_chemical_formula_weight 1353.40
_space_group_crystal_system monoclinic
_space_group_IT_number 15
_space_group_name_Hall '-C 2yc'
_space_group_name_H-M_alt 'C 1 2/c 1'
_atom_sites_solution_hydrogens geom
_atom_sites_solution_primary dual
_audit_creation_date 2019-10-31
_audit_creation_method
;
Olex2 1.2
(compiled 2018.05.29 svn.r3508 for OlexSys, GUI svn.r5506)
;
_audit_update_record
;
2020-01-27 deposited with the CCDC.	2020-04-27 downloaded from the CCDC.
;
_cell_angle_alpha 90
_cell_angle_beta 92.551(3)
_cell_angle_gamma 90
_cell_formula_units_Z 8
_cell_length_a 33.3874(12)
_cell_length_b 9.2825(2)
_cell_length_c 34.0895(11)
_cell_measurement_reflns_used 55153
_cell_measurement_temperature 100(2)
_cell_measurement_theta_max 71.87
_cell_measurement_theta_min 3.63
_cell_volume 10554.5(6)
_computing_molecular_graphics 'Olex2 (Dolomanov et al., 2009)'
_computing_publication_material 'Olex2 (Dolomanov et al., 2009)'
_computing_structure_refinement 'ShelXL (Sheldrick, 2015)'
_computing_structure_solution 'ShelXT (Sheldrick, 2015)'
_diffrn_ambient_temperature 100(2)
_diffrn_detector Pilatus200K
_diffrn_detector_area_resol_mean 5.81
_diffrn_detector_type 'DECTRIS PILATUS 200K'
_diffrn_measured_fraction_theta_full 0.953
_diffrn_measured_fraction_theta_max 0.926
_diffrn_measurement_details
;
 1415 frames, detector distance = 40 mm
;
_diffrn_measurement_device 'Eulerian 4-circle diffractometer'
_diffrn_measurement_device_type 'STOE STADIVARI'
_diffrn_measurement_method 'rotation method, \w scans'
_diffrn_radiation_collimation '1.2 mm, 0.6 diameter'
_diffrn_radiation_monochromator 'Graded multilayer mirror'
_diffrn_radiation_polarisn_norm 0
_diffrn_radiation_probe x-ray
_diffrn_radiation_type CuK\a
_diffrn_radiation_wavelength 1.54186
_diffrn_reflns_av_R_equivalents 0.0303
_diffrn_reflns_av_unetI/netI 0.0242
_diffrn_reflns_Laue_measured_fraction_full 0.953
_diffrn_reflns_Laue_measured_fraction_max 0.926
_diffrn_reflns_limit_h_max 36
_diffrn_reflns_limit_h_min -40
_diffrn_reflns_limit_k_max 10
_diffrn_reflns_limit_k_min -4
_diffrn_reflns_limit_l_max 36
_diffrn_reflns_limit_l_min -41
_diffrn_reflns_number 17748
_diffrn_reflns_point_group_measured_fraction_full 0.953
_diffrn_reflns_point_group_measured_fraction_max 0.926
_diffrn_reflns_theta_full 67.686
_diffrn_reflns_theta_max 70.850
_diffrn_reflns_theta_min 3.626
_diffrn_source Cu-Genix
_diffrn_source_current 0.600
_diffrn_source_power 0.030
_diffrn_source_voltage 50
_exptl_absorpt_coefficient_mu 9.624
_exptl_absorpt_correction_T_max 0.7201
_exptl_absorpt_correction_T_min 0.0710
_exptl_absorpt_correction_type multi-scan
_exptl_absorpt_process_details
;
STOE X-Red32, absorption correction by Gaussian integration, analogous to
P. Coppens, "The Evaluation of Absorption and Extinction in Single-Crystal
Structure Analysis", published in: F. R. Ahmed (Editor), "Crystallographic
Computing", Munksgaard, Copenhagen (1970), 255 - 270.
Afterwards scaling of reflection intensities was performed within STOE LANA.
J. Koziskova, F. Hahn, J. Richter, J. Kozisek, "Comparison of different
absorption corrections on the model structure of tetrakis(\m~2~-acetato)-
diaqua-di-copper(II)", Acta Chimica Slovaca, vol. 9, no. 2, 2016, pp. 136 - 140.
;
_exptl_crystal_colour yellow
_exptl_crystal_colour_primary yellow
_exptl_crystal_density_diffrn 1.703
_exptl_crystal_description plate
_exptl_crystal_F_000 5408
_exptl_crystal_size_max 0.32
_exptl_crystal_size_mid 0.2
_exptl_crystal_size_min 0.03
_refine_diff_density_max 3.199
_refine_diff_density_min -2.497
_refine_diff_density_rms 0.146
_refine_ls_extinction_method none
_refine_ls_goodness_of_fit_ref 1.063
_refine_ls_hydrogen_treatment constr
_refine_ls_matrix_type full
_refine_ls_number_parameters 607
_refine_ls_number_reflns 9419
_refine_ls_number_restraints 0
_refine_ls_restrained_S_all 1.063
_refine_ls_R_factor_all 0.0671
_refine_ls_R_factor_gt 0.0631
_refine_ls_shift/su_max 0.011
_refine_ls_shift/su_mean 0.000
_refine_ls_structure_factor_coef Fsqd
_refine_ls_weighting_details 'w=1/[\s^2^(Fo^2^)+(0.1129P)^2^+70.1583P] where P=(Fo^2^+2Fc^2^)/3'
_refine_ls_weighting_scheme calc
_refine_ls_wR_factor_gt 0.1763
_refine_ls_wR_factor_ref 0.1814
_reflns_Friedel_coverage 0.000
_reflns_number_gt 8621
_reflns_number_total 9419
_reflns_threshold_expression 'I > 2\s(I)'
_cod_data_source_file d0dt00941e2.cif
_cod_data_source_block sv0776
_cod_depositor_comments 'Adding full bibliography for 7704207--7704214.cif.'
_cod_database_code 7704213
_shelx_shelxl_version_number 2017/1
_shelx_space_group_comment
;
The symmetry employed for this shelxl refinement is uniquely defined
by the following loop, which should always be used as a source of
symmetry information in preference to the above space-group names.
They are only intended as comments.
;
_shelx_estimated_absorpt_t_max 0.761
_shelx_estimated_absorpt_t_min 0.149
_olex2_refinement_description
;
1. Fixed Uiso
 At 1.2 times of:
  All C(H) groups
 At 1.5 times of:
  All C(H,H,H) groups
2. Rigid body (RIGU) restrains
 Br1, Br4
 with sigma for 1-2 distances of 0.001 and sigma for 1-3 distances of 0.0001
3.a Aromatic/amide H refined with riding coordinates:
 C00G(H00G), C2(H2), C3(H3), C4(H4), C7(H7), C8(H8), C9(H9), C10(H10),
 C13(H13), C15(H15), C22(H22), C24(H24), C30(H30), C31(H31), C32(H32), C33(H33),
  C35(H35), C36(H36), C37(H37), C38(H38), C41(H41), C43(H43), C50(H50), C52(H52)
3.b Idealised Me refined as rotating group:
 C17(H17A,H17B,H17C), C18(H18A,H18B,H18C), C19(H19A,H19B,H19C), C26(H26A,H26B,
 H26C), C27(H27A,H27B,H27C), C28(H28A,H28B,H28C), C45(H45A,H45B,H45C), C46(H46A,
 H46B,H46C), C47(H47A,H47B,H47C), C54(H54A,H54B,H54C), C55(H55A,H55B,H55C),
 C56(H56A,H56B,H56C)
;
_olex2_submission_special_instructions 'No special instructions were received'

loop_
_space_group_symop_operation_xyz
'x, y, z'
'-x, y, -z+1/2'
'x+1/2, y+1/2, z'
'-x+1/2, y+1/2, -z+1/2'
'-x, -y, -z'
'x, -y, z-1/2'
'-x+1/2, -y+1/2, -z'
'x+1/2, -y+1/2, z-1/2'

loop_
_atom_site_label
_atom_site_type_symbol
_atom_site_fract_x
_atom_site_fract_y
_atom_site_fract_z
_atom_site_U_iso_or_equiv
_atom_site_adp_type
_atom_site_occupancy
_atom_site_site_symmetry_order
_atom_site_calc_flag
_atom_site_refinement_flags_posn
_atom_site_refinement_flags_adp
_atom_site_refinement_flags_occupancy
_atom_site_disorder_assembly
_atom_site_disorder_group
Br1 Br 0.28582(3) 0.98551(9) 0.50159(2) 0.0624(2) Uani 1 1 d . U . . .
Br2 Br 0.50552(2) 0.53707(6) 0.66299(2) 0.03712(17) Uani 1 1 d . . . . .
Br3 Br 0.49109(2) 0.82828(6) 0.58704(2) 0.03570(16) Uani 1 1 d . . . . .
Br4 Br 0.73265(3) 0.46280(15) 0.65193(3) 0.0923(4) Uani 1 1 d . U . . .
C00G C 0.39234(18) 1.0043(7) 0.60519(17) 0.0389(12) Uani 1 1 d . . . . .
H00G H 0.419204 0.996728 0.597327 0.047 Uiso 1 1 calc R . . . .
C1 C 0.37534(17) 0.9282(6) 0.63704(16) 0.0366(12) Uani 1 1 d . . . . .
C2 C 0.33386(18) 0.9678(7) 0.63760(17) 0.0430(14) Uani 1 1 d . . . . .
H2 H 0.314855 0.932307 0.655141 0.052 Uiso 1 1 calc R . . . .
C3 C 0.32635(19) 1.0705(7) 0.60690(18) 0.0455(14) Uani 1 1 d . . . . .
H3 H 0.301341 1.115826 0.600725 0.055 Uiso 1 1 calc R . . . .
C4 C 0.36186(19) 1.0936(7) 0.58738(17) 0.0426(13) Uani 1 1 d . . . . .
H4 H 0.365079 1.157542 0.565993 0.051 Uiso 1 1 calc R . . . .
C6 C 0.31394(19) 0.8464(7) 0.53231(18) 0.0448(14) Uani 1 1 d . . . . .
C7 C 0.29807(19) 0.7607(8) 0.56228(19) 0.0471(15) Uani 1 1 d . . . . .
H7 H 0.271587 0.764327 0.571323 0.056 Uiso 1 1 calc R . . . .
C8 C 0.32956(19) 0.6680(7) 0.57620(19) 0.0449(14) Uani 1 1 d . . . . .
H8 H 0.327712 0.597222 0.596176 0.054 Uiso 1 1 calc R . . . .
C9 C 0.36425(19) 0.6995(7) 0.55505(17) 0.0410(13) Uani 1 1 d . . . . .
H9 H 0.389591 0.653703 0.558680 0.049 Uiso 1 1 calc R . . . .
C10 C 0.35479(19) 0.8101(7) 0.52777(18) 0.0428(13) Uani 1 1 d . . . . .
H10 H 0.372360 0.852184 0.509831 0.051 Uiso 1 1 calc R . . . .
C11 C 0.42320(16) 0.9025(6) 0.71439(16) 0.0347(11) Uani 1 1 d . . . . .
C12 C 0.42614(19) 1.0538(6) 0.71909(17) 0.0411(13) Uani 1 1 d . . . . .
C13 C 0.4441(2) 1.1095(7) 0.75293(17) 0.0425(13) Uani 1 1 d . . . . .
H13 H 0.446341 1.211184 0.755494 0.051 Uiso 1 1 calc R . . . .
C14 C 0.45941(18) 1.0224(6) 0.78382(16) 0.0366(12) Uani 1 1 d . . . . .
C15 C 0.45681(17) 0.8771(6) 0.77860(15) 0.0353(11) Uani 1 1 d . . . . .
H15 H 0.467645 0.816412 0.798846 0.042 Uiso 1 1 calc R . . . .
C16 C 0.43911(16) 0.8124(6) 0.74513(15) 0.0317(11) Uani 1 1 d . . . . .
C17 C 0.4109(3) 1.1625(7) 0.68890(19) 0.0549(18) Uani 1 1 d . . . . .
H17A H 0.426156 1.153193 0.665103 0.082 Uiso 1 1 calc GR . . . .
H17B H 0.414341 1.260016 0.699575 0.082 Uiso 1 1 calc GR . . . .
H17C H 0.382461 1.144849 0.682456 0.082 Uiso 1 1 calc GR . . . .
C18 C 0.4785(2) 1.0880(7) 0.82044(17) 0.0441(14) Uani 1 1 d . . . . .
H18A H 0.495360 1.169430 0.813328 0.066 Uiso 1 1 calc GR . . . .
H18B H 0.494989 1.015422 0.834409 0.066 Uiso 1 1 calc GR . . . .
H18C H 0.457520 1.121727 0.837454 0.066 Uiso 1 1 calc GR . . . .
C19 C 0.43764(17) 0.6506(6) 0.74320(16) 0.0359(12) Uani 1 1 d . . . . .
H19A H 0.410913 0.617240 0.749779 0.054 Uiso 1 1 calc GR . . . .
H19B H 0.457722 0.610183 0.761950 0.054 Uiso 1 1 calc GR . . . .
H19C H 0.443343 0.618834 0.716598 0.054 Uiso 1 1 calc GR . . . .
C20 C 0.36462(16) 0.6852(7) 0.68626(16) 0.0382(13) Uani 1 1 d . . . . .
C21 C 0.33678(18) 0.7295(8) 0.71478(17) 0.0471(15) Uani 1 1 d . . . . .
C22 C 0.30915(19) 0.6286(10) 0.7269(2) 0.0549(18) Uani 1 1 d . . . . .
H22 H 0.290677 0.656445 0.745907 0.066 Uiso 1 1 calc R . . . .
C23 C 0.3075(2) 0.4892(10) 0.7124(2) 0.059(2) Uani 1 1 d . . . . .
C24 C 0.33415(18) 0.4488(8) 0.68426(19) 0.0495(16) Uani 1 1 d . . . . .
H24 H 0.332848 0.353930 0.673797 0.059 Uiso 1 1 calc R . . . .
C25 C 0.36312(16) 0.5455(6) 0.67090(17) 0.0377(13) Uani 1 1 d . . . . .
C26 C 0.3362(2) 0.8746(9) 0.7337(2) 0.0547(18) Uani 1 1 d . . . . .
H26A H 0.355769 0.877089 0.755923 0.082 Uiso 1 1 calc GR . . . .
H26B H 0.309322 0.893606 0.743020 0.082 Uiso 1 1 calc GR . . . .
H26C H 0.342947 0.948268 0.714488 0.082 Uiso 1 1 calc GR . . . .
C27 C 0.2769(2) 0.3796(12) 0.7262(3) 0.078(3) Uani 1 1 d . . . . .
H27A H 0.288915 0.283213 0.726494 0.117 Uiso 1 1 calc GR . . . .
H27B H 0.253187 0.380610 0.708251 0.117 Uiso 1 1 calc GR . . . .
H27C H 0.269145 0.404766 0.752728 0.117 Uiso 1 1 calc GR . . . .
C28 C 0.39180(17) 0.4884(6) 0.64143(18) 0.0387(12) Uani 1 1 d . . . . .
H28A H 0.395896 0.561729 0.621321 0.058 Uiso 1 1 calc GR . . . .
H28B H 0.380524 0.401320 0.629003 0.058 Uiso 1 1 calc GR . . . .
H28C H 0.417536 0.465222 0.654897 0.058 Uiso 1 1 calc GR . . . .
C29 C 0.60967(17) 0.4115(6) 0.58746(15) 0.0340(11) Uani 1 1 d . . . . .
C30 C 0.64676(19) 0.3404(7) 0.57896(17) 0.0404(13) Uani 1 1 d . . . . .
H30 H 0.669672 0.385106 0.568727 0.049 Uiso 1 1 calc R . . . .
C31 C 0.6431(2) 0.1916(7) 0.58855(18) 0.0456(15) Uani 1 1 d . . . . .
H31 H 0.662798 0.119440 0.585174 0.055 Uiso 1 1 calc R . . . .
C32 C 0.6048(2) 0.1704(6) 0.60405(19) 0.0473(15) Uani 1 1 d . . . . .
H32 H 0.594556 0.081343 0.613007 0.057 Uiso 1 1 calc R . . . .
C33 C 0.58401(19) 0.3054(6) 0.60397(17) 0.0395(12) Uani 1 1 d . . . . .
H33 H 0.557962 0.321795 0.613177 0.047 Uiso 1 1 calc R . . . .
C34 C 0.6848(2) 0.3850(9) 0.6700(2) 0.0536(17) Uani 1 1 d . . . . .
C35 C 0.6527(2) 0.4677(7) 0.67975(18) 0.0466(15) Uani 1 1 d . . . . .
H35 H 0.650723 0.569506 0.677583 0.056 Uiso 1 1 calc R . . . .
C36 C 0.6223(2) 0.3716(8) 0.69399(17) 0.0465(14) Uani 1 1 d . . . . .
H36 H 0.596512 0.397923 0.702161 0.056 Uiso 1 1 calc R . . . .
C37 C 0.6387(2) 0.2311(8) 0.6934(2) 0.0509(15) Uani 1 1 d . . . . .
H37 H 0.625752 0.145976 0.701680 0.061 Uiso 1 1 calc R . . . .
C38 C 0.6776(2) 0.2379(8) 0.67822(18) 0.0534(17) Uani 1 1 d . . . . .
H38 H 0.695338 0.159518 0.674402 0.064 Uiso 1 1 calc R . . . .
C39 C 0.57641(15) 0.6258(6) 0.52721(15) 0.0303(10) Uani 1 1 d . . . . .
C40 C 0.57429(15) 0.7707(6) 0.51488(15) 0.0314(11) Uani 1 1 d . . . . .
C41 C 0.55874(16) 0.8038(6) 0.47745(15) 0.0318(11) Uani 1 1 d . . . . .
H41 H 0.557257 0.901835 0.469556 0.038 Uiso 1 1 calc R . . . .
C42 C 0.54525(17) 0.6975(6) 0.45112(16) 0.0353(12) Uani 1 1 d . . . . .
C43 C 0.54637(16) 0.5561(6) 0.46457(16) 0.0342(11) Uani 1 1 d . . . . .
H43 H 0.536585 0.482194 0.447425 0.041 Uiso 1 1 calc R . . . .
C44 C 0.56097(15) 0.5182(6) 0.50150(15) 0.0301(10) Uani 1 1 d . . . . .
C45 C 0.58648(17) 0.8982(6) 0.54037(15) 0.0336(11) Uani 1 1 d . . . . .
H45A H 0.577914 0.882112 0.567145 0.050 Uiso 1 1 calc GR . . . .
H45B H 0.573733 0.985705 0.529661 0.050 Uiso 1 1 calc GR . . . .
H45C H 0.615684 0.909350 0.540806 0.050 Uiso 1 1 calc GR . . . .
C46 C 0.5286(2) 0.7374(7) 0.41096(16) 0.0424(13) Uani 1 1 d . . . . .
H46A H 0.512367 0.824951 0.412684 0.064 Uiso 1 1 calc GR . . . .
H46B H 0.511868 0.658563 0.400380 0.064 Uiso 1 1 calc GR . . . .
H46C H 0.550720 0.754813 0.393598 0.064 Uiso 1 1 calc GR . . . .
C47 C 0.55815(18) 0.3611(6) 0.51314(16) 0.0357(12) Uani 1 1 d . . . . .
H47A H 0.585170 0.322258 0.518231 0.054 Uiso 1 1 calc GR . . . .
H47B H 0.544579 0.306746 0.491790 0.054 Uiso 1 1 calc GR . . . .
H47C H 0.542870 0.352811 0.536923 0.054 Uiso 1 1 calc GR . . . .
C48 C 0.64018(16) 0.6940(6) 0.58670(16) 0.0321(11) Uani 1 1 d . . . . .
C49 C 0.67157(17) 0.6861(6) 0.56093(17) 0.0368(12) Uani 1 1 d . . . . .
C50 C 0.70734(18) 0.7588(7) 0.57037(18) 0.0424(13) Uani 1 1 d . . . . .
H50 H 0.728750 0.752551 0.552997 0.051 Uiso 1 1 calc R . . . .
C51 C 0.71252(19) 0.8406(6) 0.60474(19) 0.0433(14) Uani 1 1 d . . . . .
C52 C 0.68121(19) 0.8484(6) 0.62930(17) 0.0388(13) Uani 1 1 d . . . . .
H52 H 0.684413 0.903965 0.652631 0.047 Uiso 1 1 calc R . . . .
C53 C 0.64508(17) 0.7785(6) 0.62152(15) 0.0350(11) Uani 1 1 d . . . . .
C54 C 0.66847(18) 0.6138(7) 0.52100(16) 0.0407(13) Uani 1 1 d . . . . .
H54A H 0.647824 0.538780 0.521026 0.061 Uiso 1 1 calc GR . . . .
H54B H 0.694331 0.570320 0.515342 0.061 Uiso 1 1 calc GR . . . .
H54C H 0.661261 0.685649 0.500836 0.061 Uiso 1 1 calc GR . . . .
C55 C 0.7515(2) 0.9192(9) 0.6131(2) 0.0598(19) Uani 1 1 d . . . . .
H55A H 0.770490 0.893879 0.593134 0.090 Uiso 1 1 calc GR . . . .
H55B H 0.762598 0.891423 0.639090 0.090 Uiso 1 1 calc GR . . . .
H55C H 0.746626 1.023298 0.612507 0.090 Uiso 1 1 calc GR . . . .
C56 C 0.61171(19) 0.8012(6) 0.64978(16) 0.0391(12) Uani 1 1 d . . . . .
H56A H 0.588633 0.845921 0.635807 0.059 Uiso 1 1 calc GR . . . .
H56B H 0.621270 0.864192 0.671280 0.059 Uiso 1 1 calc GR . . . .
H56C H 0.603717 0.708036 0.660472 0.059 Uiso 1 1 calc GR . . . .
Cu1 Cu 0.45793(2) 0.72747(8) 0.64225(2) 0.03018(19) Uani 1 1 d . . . . .
Cu2 Cu 0.53962(2) 0.64660(8) 0.61098(2) 0.0313(2) Uani 1 1 d . . . . .
Fe1 Fe 0.34558(2) 0.88080(10) 0.58379(2) 0.0339(2) Uani 1 1 d . . . . .
Fe2 Fe 0.63611(3) 0.31821(9) 0.63746(3) 0.0347(2) Uani 1 1 d . . . . .
P1 P 0.40378(4) 0.80813(15) 0.66975(4) 0.0317(3) Uani 1 1 d . . . . .
P2 P 0.59331(4) 0.59475(14) 0.57875(4) 0.0282(3) Uani 1 1 d . . . . .

loop_
_atom_site_aniso_label
_atom_site_aniso_U_11
_atom_site_aniso_U_22
_atom_site_aniso_U_33
_atom_site_aniso_U_23
_atom_site_aniso_U_13
_atom_site_aniso_U_12
Br1 0.0679(5) 0.0652(5) 0.0522(4) 0.0139(3) -0.0195(3) 0.0152(4)
Br2 0.0381(3) 0.0377(3) 0.0355(3) -0.0016(2) -0.0001(2) -0.0001(2)
Br3 0.0394(3) 0.0361(3) 0.0319(3) 0.0016(2) 0.0054(2) 0.0060(2)
Br4 0.0433(4) 0.1341(10) 0.0987(7) 0.0445(7) -0.0070(4) -0.0166(5)
C00G 0.036(3) 0.043(3) 0.037(3) 0.009(2) 0.001(2) 0.003(2)
C1 0.039(3) 0.042(3) 0.029(3) 0.008(2) 0.006(2) 0.008(2)
C2 0.039(3) 0.060(4) 0.030(3) 0.007(3) 0.004(2) 0.013(3)
C3 0.042(3) 0.054(4) 0.040(3) 0.004(3) -0.004(2) 0.018(3)
C4 0.052(3) 0.041(3) 0.034(3) 0.009(2) -0.003(2) 0.007(3)
C6 0.044(3) 0.051(4) 0.039(3) 0.009(3) -0.008(2) 0.001(3)
C7 0.034(3) 0.057(4) 0.050(3) 0.011(3) -0.006(2) -0.003(3)
C8 0.040(3) 0.049(4) 0.046(3) 0.010(3) -0.002(3) -0.007(3)
C9 0.044(3) 0.039(3) 0.039(3) 0.005(2) -0.005(2) 0.002(2)
C10 0.048(3) 0.045(3) 0.036(3) 0.001(2) 0.007(2) 0.002(3)
C11 0.035(3) 0.038(3) 0.032(3) 0.006(2) 0.005(2) 0.005(2)
C12 0.054(3) 0.036(3) 0.034(3) 0.007(2) 0.008(2) 0.014(3)
C13 0.061(4) 0.033(3) 0.034(3) 0.003(2) 0.005(3) 0.007(3)
C14 0.041(3) 0.040(3) 0.029(3) -0.001(2) 0.005(2) 0.007(2)
C15 0.039(3) 0.041(3) 0.026(2) 0.005(2) 0.005(2) 0.003(2)
C16 0.034(3) 0.034(3) 0.028(2) 0.005(2) 0.008(2) 0.006(2)
C17 0.092(5) 0.031(3) 0.040(3) 0.008(3) -0.012(3) 0.016(3)
C18 0.054(4) 0.044(3) 0.034(3) 0.002(2) 0.002(3) 0.009(3)
C19 0.038(3) 0.036(3) 0.033(3) 0.006(2) 0.000(2) 0.003(2)
C20 0.030(3) 0.054(4) 0.031(3) 0.014(2) 0.000(2) 0.004(2)
C21 0.034(3) 0.074(5) 0.033(3) 0.014(3) 0.000(2) 0.006(3)
C22 0.030(3) 0.092(6) 0.043(3) 0.019(4) 0.004(2) -0.001(3)
C23 0.034(3) 0.092(6) 0.051(4) 0.033(4) -0.003(3) -0.015(3)
C24 0.035(3) 0.065(4) 0.048(3) 0.022(3) -0.009(3) -0.009(3)
C25 0.028(3) 0.044(3) 0.041(3) 0.017(2) -0.007(2) 0.000(2)
C26 0.038(3) 0.085(5) 0.042(3) 0.010(3) 0.009(3) 0.016(3)
C27 0.049(4) 0.120(8) 0.064(5) 0.028(5) 0.000(4) -0.034(5)
C28 0.034(3) 0.034(3) 0.048(3) 0.006(2) -0.002(2) -0.004(2)
C29 0.041(3) 0.030(3) 0.031(3) -0.005(2) -0.003(2) 0.003(2)
C30 0.047(3) 0.038(3) 0.037(3) 0.000(2) 0.001(2) 0.011(2)
C31 0.066(4) 0.035(3) 0.036(3) -0.004(2) -0.004(3) 0.016(3)
C32 0.077(5) 0.024(3) 0.041(3) 0.001(2) -0.006(3) -0.001(3)
C33 0.048(3) 0.035(3) 0.035(3) 0.004(2) 0.000(2) -0.006(2)
C34 0.038(3) 0.071(5) 0.051(4) 0.015(3) -0.002(3) -0.006(3)
C35 0.065(4) 0.037(3) 0.036(3) -0.001(2) -0.017(3) -0.003(3)
C36 0.048(3) 0.057(4) 0.034(3) -0.008(3) 0.005(2) 0.003(3)
C37 0.059(4) 0.045(4) 0.048(4) 0.004(3) -0.001(3) -0.006(3)
C38 0.065(4) 0.057(4) 0.037(3) 0.006(3) -0.008(3) 0.022(3)
C39 0.028(2) 0.032(3) 0.031(2) -0.007(2) 0.0035(19) 0.001(2)
C40 0.031(3) 0.031(3) 0.032(3) -0.001(2) 0.002(2) -0.005(2)
C41 0.039(3) 0.031(3) 0.026(2) 0.004(2) 0.001(2) -0.005(2)
C42 0.036(3) 0.039(3) 0.031(3) -0.004(2) -0.002(2) -0.007(2)
C43 0.037(3) 0.032(3) 0.033(3) -0.007(2) -0.002(2) -0.006(2)
C44 0.029(2) 0.030(3) 0.032(3) -0.004(2) 0.0022(19) -0.0021(19)
C45 0.045(3) 0.027(3) 0.029(2) -0.003(2) -0.003(2) -0.004(2)
C46 0.058(4) 0.040(3) 0.028(3) 0.002(2) -0.011(2) -0.008(3)
C47 0.046(3) 0.031(3) 0.030(3) -0.005(2) 0.002(2) -0.007(2)
C48 0.035(3) 0.028(3) 0.033(3) 0.002(2) -0.002(2) -0.002(2)
C49 0.037(3) 0.037(3) 0.035(3) 0.005(2) -0.002(2) -0.002(2)
C50 0.037(3) 0.048(3) 0.042(3) 0.014(3) -0.003(2) -0.004(2)
C51 0.046(3) 0.032(3) 0.050(3) 0.011(2) -0.014(3) -0.007(2)
C52 0.051(3) 0.029(3) 0.035(3) 0.003(2) -0.010(2) -0.006(2)
C53 0.045(3) 0.031(3) 0.029(2) 0.001(2) -0.004(2) 0.000(2)
C54 0.038(3) 0.051(4) 0.033(3) 0.001(2) 0.005(2) 0.000(2)
C55 0.045(4) 0.059(4) 0.075(5) 0.010(4) -0.013(3) -0.018(3)
C56 0.051(3) 0.033(3) 0.033(3) -0.008(2) -0.005(2) -0.001(2)
Cu1 0.0303(4) 0.0318(4) 0.0285(4) 0.0002(3) 0.0017(3) 0.0007(3)
Cu2 0.0344(4) 0.0297(4) 0.0300(4) -0.0032(3) 0.0032(3) -0.0002(3)
Fe1 0.0290(4) 0.0417(5) 0.0310(4) 0.0094(4) 0.0022(3) 0.0047(3)
Fe2 0.0418(5) 0.0299(5) 0.0325(4) -0.0010(3) 0.0012(4) 0.0032(3)
P1 0.0309(6) 0.0361(7) 0.0283(6) 0.0065(5) 0.0022(5) 0.0049(5)
P2 0.0332(6) 0.0243(6) 0.0269(6) -0.0024(5) 0.0015(5) -0.0010(5)

loop_
_atom_type_symbol
_atom_type_description
_atom_type_scat_dispersion_real
_atom_type_scat_dispersion_imag
_atom_type_scat_source
C C 0.0181 0.0091 'International Tables Vol C Tables 4.2.6.8 and 6.1.1.4'
H H 0.0000 0.0000 'International Tables Vol C Tables 4.2.6.8 and 6.1.1.4'
Br Br -0.6763 1.2805 'International Tables Vol C Tables 4.2.6.8 and 6.1.1.4'
Cu Cu -1.9646 0.5888 'International Tables Vol C Tables 4.2.6.8 and 6.1.1.4'
Fe Fe -1.1336 3.1974 'International Tables Vol C Tables 4.2.6.8 and 6.1.1.4'
P P 0.2955 0.4335 'International Tables Vol C Tables 4.2.6.8 and 6.1.1.4'

loop_
_geom_angle_atom_site_label_1
_geom_angle_atom_site_label_2
_geom_angle_atom_site_label_3
_geom_angle
_geom_angle_site_symmetry_1
_geom_angle_site_symmetry_3
_geom_angle_publ_flag
Cu2 Br2 Cu1 78.64(3) . . ?
Cu1 Br3 Cu2 78.07(3) . . ?
C1 C00G H00G 126.0 . . ?
C1 C00G Fe1 70.8(3) . . ?
C4 C00G H00G 126.0 . . ?
C4 C00G C1 108.0(5) . . ?
C4 C00G Fe1 69.8(4) . . ?
Fe1 C00G H00G 124.9 . . ?
C00G C1 Fe1 68.5(3) . . ?
C00G C1 P1 123.7(4) . . ?
C2 C1 C00G 107.4(5) . . ?
C2 C1 Fe1 69.0(3) . . ?
C2 C1 P1 128.9(4) . . ?
P1 C1 Fe1 128.6(3) . . ?
C1 C2 H2 126.3 . . ?
C1 C2 Fe1 70.4(3) . . ?
C3 C2 C1 107.4(5) . . ?
C3 C2 H2 126.3 . . ?
C3 C2 Fe1 69.1(3) . . ?
Fe1 C2 H2 125.7 . . ?
C2 C3 H3 125.5 . . ?
C2 C3 Fe1 70.1(4) . . ?
C4 C3 C2 109.0(5) . . ?
C4 C3 H3 125.5 . . ?
C4 C3 Fe1 70.2(4) . . ?
Fe1 C3 H3 125.7 . . ?
C00G C4 H4 125.9 . . ?
C00G C4 Fe1 69.4(4) . . ?
C3 C4 C00G 108.2(5) . . ?
C3 C4 H4 125.9 . . ?
C3 C4 Fe1 69.7(4) . . ?
Fe1 C4 H4 126.5 . . ?
Br1 C6 Fe1 126.8(4) . . ?
C7 C6 Br1 126.3(5) . . ?
C7 C6 C10 109.7(5) . . ?
C7 C6 Fe1 70.3(4) . . ?
C10 C6 Br1 124.0(5) . . ?
C10 C6 Fe1 70.5(3) . . ?
C6 C7 H7 126.7 . . ?
C6 C7 C8 106.6(6) . . ?
C6 C7 Fe1 69.1(4) . . ?
C8 C7 H7 126.7 . . ?
C8 C7 Fe1 70.2(4) . . ?
Fe1 C7 H7 125.6 . . ?
C7 C8 H8 125.9 . . ?
C7 C8 Fe1 69.3(4) . . ?
C9 C8 C7 108.2(5) . . ?
C9 C8 H8 125.9 . . ?
C9 C8 Fe1 69.7(4) . . ?
Fe1 C8 H8 126.7 . . ?
C8 C9 H9 125.7 . . ?
C8 C9 Fe1 69.9(4) . . ?
C10 C9 C8 108.7(6) . . ?
C10 C9 H9 125.7 . . ?
C10 C9 Fe1 69.8(4) . . ?
Fe1 C9 H9 126.2 . . ?
C6 C10 H10 126.6 . . ?
C6 C10 Fe1 68.8(3) . . ?
C9 C10 C6 106.8(5) . . ?
C9 C10 H10 126.6 . . ?
C9 C10 Fe1 70.0(4) . . ?
Fe1 C10 H10 126.1 . . ?
C12 C11 C16 118.5(5) . . ?
C12 C11 P1 125.7(4) . . ?
C16 C11 P1 115.7(4) . . ?
C11 C12 C17 124.4(6) . . ?
C13 C12 C11 119.5(5) . . ?
C13 C12 C17 116.1(6) . . ?
C12 C13 H13 118.6 . . ?
C12 C13 C14 122.8(6) . . ?
C14 C13 H13 118.6 . . ?
C13 C14 C18 121.0(5) . . ?
C15 C14 C13 116.9(5) . . ?
C15 C14 C18 122.1(5) . . ?
C14 C15 H15 118.2 . . ?
C14 C15 C16 123.6(5) . . ?
C16 C15 H15 118.2 . . ?
C11 C16 C19 122.9(5) . . ?
C15 C16 C11 118.6(5) . . ?
C15 C16 C19 118.5(5) . . ?
C12 C17 H17A 109.5 . . ?
C12 C17 H17B 109.5 . . ?
C12 C17 H17C 109.5 . . ?
H17A C17 H17B 109.5 . . ?
H17A C17 H17C 109.5 . . ?
H17B C17 H17C 109.5 . . ?
C14 C18 H18A 109.5 . . ?
C14 C18 H18B 109.5 . . ?
C14 C18 H18C 109.5 . . ?
H18A C18 H18B 109.5 . . ?
H18A C18 H18C 109.5 . . ?
H18B C18 H18C 109.5 . . ?
C16 C19 H19A 109.5 . . ?
C16 C19 H19B 109.5 . . ?
C16 C19 H19C 109.5 . . ?
H19A C19 H19B 109.5 . . ?
H19A C19 H19C 109.5 . . ?
H19B C19 H19C 109.5 . . ?
C21 C20 P1 121.3(5) . . ?
C25 C20 C21 120.4(6) . . ?
C25 C20 P1 118.3(4) . . ?
C20 C21 C26 124.9(6) . . ?
C22 C21 C20 117.9(7) . . ?
C22 C21 C26 117.2(6) . . ?
C21 C22 H22 118.7 . . ?
C23 C22 C21 122.7(7) . . ?
C23 C22 H22 118.7 . . ?
C22 C23 C24 118.8(6) . . ?
C22 C23 C27 121.9(8) . . ?
C24 C23 C27 119.3(9) . . ?
C23 C24 H24 119.3 . . ?
C23 C24 C25 121.4(7) . . ?
C25 C24 H24 119.3 . . ?
C20 C25 C24 118.9(6) . . ?
C20 C25 C28 124.0(5) . . ?
C24 C25 C28 117.1(6) . . ?
C21 C26 H26A 109.5 . . ?
C21 C26 H26B 109.5 . . ?
C21 C26 H26C 109.5 . . ?
H26A C26 H26B 109.5 . . ?
H26A C26 H26C 109.5 . . ?
H26B C26 H26C 109.5 . . ?
C23 C27 H27A 109.5 . . ?
C23 C27 H27B 109.5 . . ?
C23 C27 H27C 109.5 . . ?
H27A C27 H27B 109.5 . . ?
H27A C27 H27C 109.5 . . ?
H27B C27 H27C 109.5 . . ?
C25 C28 H28A 109.5 . . ?
C25 C28 H28B 109.5 . . ?
C25 C28 H28C 109.5 . . ?
H28A C28 H28B 109.5 . . ?
H28A C28 H28C 109.5 . . ?
H28B C28 H28C 109.5 . . ?
C30 C29 Fe2 68.7(3) . . ?
C30 C29 P2 130.8(5) . . ?
C33 C29 C30 107.3(5) . . ?
C33 C29 Fe2 68.3(3) . . ?
C33 C29 P2 121.9(4) . . ?
P2 C29 Fe2 130.0(3) . . ?
C29 C30 H30 125.9 . . ?
C29 C30 Fe2 70.3(3) . . ?
C31 C30 C29 108.2(6) . . ?
C31 C30 H30 125.9 . . ?
C31 C30 Fe2 70.1(3) . . ?
Fe2 C30 H30 125.3 . . ?
C30 C31 H31 126.0 . . ?
C30 C31 Fe2 69.4(3) . . ?
C32 C31 C30 107.9(5) . . ?
C32 C31 H31 126.0 . . ?
C32 C31 Fe2 69.0(4) . . ?
Fe2 C31 H31 127.2 . . ?
C31 C32 H32 125.6 . . ?
C31 C32 C33 108.8(5) . . ?
C31 C32 Fe2 70.5(4) . . ?
C33 C32 H32 125.6 . . ?
C33 C32 Fe2 69.5(3) . . ?
Fe2 C32 H32 126.0 . . ?
C29 C33 H33 126.2 . . ?
C29 C33 Fe2 70.8(3) . . ?
C32 C33 C29 107.7(6) . . ?
C32 C33 H33 126.2 . . ?
C32 C33 Fe2 69.5(4) . . ?
Fe2 C33 H33 125.2 . . ?
Br4 C34 Fe2 127.7(4) . . ?
C35 C34 Br4 123.3(6) . . ?
C35 C34 C38 110.5(6) . . ?
C35 C34 Fe2 71.7(4) . . ?
C38 C34 Br4 126.1(6) . . ?
C38 C34 Fe2 71.0(4) . . ?
C34 C35 H35 126.2 . . ?
C34 C35 C36 107.6(6) . . ?
C34 C35 Fe2 69.0(4) . . ?
C36 C35 H35 126.2 . . ?
C36 C35 Fe2 69.5(3) . . ?
Fe2 C35 H35 126.9 . . ?
C35 C36 H36 126.7 . . ?
C35 C36 Fe2 69.3(3) . . ?
C37 C36 C35 106.6(6) . . ?
C37 C36 H36 126.7 . . ?
C37 C36 Fe2 70.2(4) . . ?
Fe2 C36 H36 125.4 . . ?
C36 C37 H37 125.5 . . ?
C36 C37 C38 108.9(6) . . ?
C36 C37 Fe2 69.7(4) . . ?
C38 C37 H37 125.5 . . ?
C38 C37 Fe2 69.5(4) . . ?
Fe2 C37 H37 126.8 . . ?
C34 C38 C37 106.3(6) . . ?
C34 C38 H38 126.8 . . ?
C34 C38 Fe2 68.4(4) . . ?
C37 C38 H38 126.8 . . ?
C37 C38 Fe2 70.2(4) . . ?
Fe2 C38 H38 126.1 . . ?
C40 C39 C44 118.6(5) . . ?
C40 C39 P2 116.2(4) . . ?
C44 C39 P2 124.7(4) . . ?
C39 C40 C45 124.5(5) . . ?
C41 C40 C39 119.7(5) . . ?
C41 C40 C45 115.7(5) . . ?
C40 C41 H41 119.0 . . ?
C40 C41 C42 122.1(5) . . ?
C42 C41 H41 119.0 . . ?
C41 C42 C46 120.6(5) . . ?
C43 C42 C41 116.9(5) . . ?
C43 C42 C46 122.5(5) . . ?
C42 C43 H43 118.4 . . ?
C44 C43 C42 123.2(5) . . ?
C44 C43 H43 118.4 . . ?
C39 C44 C47 122.9(5) . . ?
C43 C44 C39 119.4(5) . . ?
C43 C44 C47 117.6(5) . . ?
C40 C45 H45A 109.5 . . ?
C40 C45 H45B 109.5 . . ?
C40 C45 H45C 109.5 . . ?
H45A C45 H45B 109.5 . . ?
H45A C45 H45C 109.5 . . ?
H45B C45 H45C 109.5 . . ?
C42 C46 H46A 109.5 . . ?
C42 C46 H46B 109.5 . . ?
C42 C46 H46C 109.5 . . ?
H46A C46 H46B 109.5 . . ?
H46A C46 H46C 109.5 . . ?
H46B C46 H46C 109.5 . . ?
C44 C47 H47A 109.5 . . ?
C44 C47 H47B 109.5 . . ?
C44 C47 H47C 109.5 . . ?
H47A C47 H47B 109.5 . . ?
H47A C47 H47C 109.5 . . ?
H47B C47 H47C 109.5 . . ?
C49 C48 C53 119.4(5) . . ?
C49 C48 P2 122.8(4) . . ?
C53 C48 P2 117.8(4) . . ?
C48 C49 C54 124.3(5) . . ?
C50 C49 C48 119.1(5) . . ?
C50 C49 C54 116.4(5) . . ?
C49 C50 H50 119.1 . . ?
C49 C50 C51 121.8(6) . . ?
C51 C50 H50 119.1 . . ?
C50 C51 C55 119.6(6) . . ?
C52 C51 C50 118.1(5) . . ?
C52 C51 C55 122.3(6) . . ?
C51 C52 H52 118.7 . . ?
C51 C52 C53 122.7(5) . . ?
C53 C52 H52 118.7 . . ?
C48 C53 C56 122.9(5) . . ?
C52 C53 C48 118.9(5) . . ?
C52 C53 C56 118.1(5) . . ?
C49 C54 H54A 109.5 . . ?
C49 C54 H54B 109.5 . . ?
C49 C54 H54C 109.5 . . ?
H54A C54 H54B 109.5 . . ?
H54A C54 H54C 109.5 . . ?
H54B C54 H54C 109.5 . . ?
C51 C55 H55A 109.5 . . ?
C51 C55 H55B 109.5 . . ?
C51 C55 H55C 109.5 . . ?
H55A C55 H55B 109.5 . . ?
H55A C55 H55C 109.5 . . ?
H55B C55 H55C 109.5 . . ?
C53 C56 H56A 109.5 . . ?
C53 C56 H56B 109.5 . . ?
C53 C56 H56C 109.5 . . ?
H56A C56 H56B 109.5 . . ?
H56A C56 H56C 109.5 . . ?
H56B C56 H56C 109.5 . . ?
Br3 Cu1 Br2 100.94(3) . . ?
P1 Cu1 Br2 130.81(5) . . ?
P1 Cu1 Br3 127.82(5) . . ?
Br2 Cu2 Br3 102.18(3) . . ?
P2 Cu2 Br2 135.04(5) . . ?
P2 Cu2 Br3 121.72(5) . . ?
C00G Fe1 C1 40.7(2) . . ?
C00G Fe1 C2 68.6(2) . . ?
C00G Fe1 C4 40.8(2) . . ?
C00G Fe1 C7 178.9(3) . . ?
C00G Fe1 C8 140.6(2) . . ?
C00G Fe1 C9 112.7(2) . . ?
C00G Fe1 C10 111.5(2) . . ?
C2 Fe1 C1 40.6(2) . . ?
C2 Fe1 C8 115.5(3) . . ?
C2 Fe1 C9 145.0(2) . . ?
C3 Fe1 C00G 68.1(3) . . ?
C3 Fe1 C1 68.1(2) . . ?
C3 Fe1 C2 40.8(2) . . ?
C3 Fe1 C4 40.0(3) . . ?
C3 Fe1 C7 110.8(3) . . ?
C3 Fe1 C8 142.2(3) . . ?
C3 Fe1 C9 174.2(2) . . ?
C3 Fe1 C10 134.1(2) . . ?
C4 Fe1 C1 68.2(2) . . ?
C4 Fe1 C2 68.2(3) . . ?
C4 Fe1 C8 176.2(2) . . ?
C4 Fe1 C9 137.0(3) . . ?
C4 Fe1 C10 108.2(2) . . ?
C6 Fe1 C00G 139.0(2) . . ?
C6 Fe1 C1 176.0(3) . . ?
C6 Fe1 C2 136.0(3) . . ?
C6 Fe1 C3 107.9(3) . . ?
C6 Fe1 C4 109.2(3) . . ?
C6 Fe1 C7 40.6(3) . . ?
C6 Fe1 C8 67.6(3) . . ?
C6 Fe1 C9 67.5(3) . . ?
C6 Fe1 C10 40.6(3) . . ?
C7 Fe1 C1 139.6(2) . . ?
C7 Fe1 C2 111.0(3) . . ?
C7 Fe1 C4 138.1(3) . . ?
C7 Fe1 C8 40.6(3) . . ?
C7 Fe1 C9 68.3(3) . . ?
C7 Fe1 C10 68.8(3) . . ?
C8 Fe1 C1 115.1(2) . . ?
C9 Fe1 C1 116.5(2) . . ?
C9 Fe1 C8 40.4(3) . . ?
C10 Fe1 C1 142.6(2) . . ?
C10 Fe1 C2 174.8(2) . . ?
C10 Fe1 C8 68.0(3) . . ?
C10 Fe1 C9 40.2(2) . . ?
C30 Fe2 C29 41.0(2) . . ?
C30 Fe2 C31 40.6(2) . . ?
C30 Fe2 C35 124.1(3) . . ?
C30 Fe2 C36 160.1(3) . . ?
C30 Fe2 C37 158.9(3) . . ?
C30 Fe2 C38 123.5(3) . . ?
C31 Fe2 C29 68.4(2) . . ?
C31 Fe2 C36 158.6(3) . . ?
C31 Fe2 C37 121.4(3) . . ?
C32 Fe2 C29 68.5(2) . . ?
C32 Fe2 C30 68.4(3) . . ?
C32 Fe2 C31 40.5(3) . . ?
C32 Fe2 C35 163.5(3) . . ?
C32 Fe2 C36 123.6(3) . . ?
C32 Fe2 C37 104.5(3) . . ?
C32 Fe2 C38 116.5(3) . . ?
C33 Fe2 C29 40.9(2) . . ?
C33 Fe2 C30 69.1(2) . . ?
C33 Fe2 C31 68.8(3) . . ?
C33 Fe2 C32 41.0(3) . . ?
C33 Fe2 C35 128.8(3) . . ?
C33 Fe2 C36 108.5(3) . . ?
C33 Fe2 C37 119.5(3) . . ?
C33 Fe2 C38 152.6(3) . . ?
C34 Fe2 C29 128.6(3) . . ?
C34 Fe2 C30 109.4(3) . . ?
C34 Fe2 C31 120.0(3) . . ?
C34 Fe2 C32 153.0(3) . . ?
C34 Fe2 C33 165.5(3) . . ?
C34 Fe2 C35 39.3(3) . . ?
C34 Fe2 C36 67.8(3) . . ?
C34 Fe2 C37 67.4(3) . . ?
C34 Fe2 C38 40.6(3) . . ?
C35 Fe2 C29 112.7(2) . . ?
C35 Fe2 C31 156.0(3) . . ?
C35 Fe2 C36 41.2(3) . . ?
C35 Fe2 C37 67.6(3) . . ?
C36 Fe2 C29 124.3(2) . . ?
C36 Fe2 C37 40.1(3) . . ?
C37 Fe2 C29 156.8(3) . . ?
C38 Fe2 C29 162.8(3) . . ?
C38 Fe2 C31 104.0(3) . . ?
C38 Fe2 C35 67.6(3) . . ?
C38 Fe2 C36 68.1(3) . . ?
C38 Fe2 C37 40.3(3) . . ?
C1 P1 C11 111.7(3) . . ?
C1 P1 C20 102.1(3) . . ?
C1 P1 Cu1 111.33(18) . . ?
C11 P1 Cu1 104.29(18) . . ?
C20 P1 C11 105.7(3) . . ?
C20 P1 Cu1 121.7(2) . . ?
C29 P2 C39 112.4(2) . . ?
C29 P2 C48 101.5(3) . . ?
C29 P2 Cu2 111.80(19) . . ?
C39 P2 Cu2 102.73(17) . . ?
C48 P2 C39 106.6(2) . . ?
C48 P2 Cu2 121.88(19) . . ?

loop_
_geom_bond_atom_site_label_1
_geom_bond_atom_site_label_2
_geom_bond_distance
_geom_bond_site_symmetry_2
_geom_bond_publ_flag
Br1 C6 1.886(6) . ?
Br2 Cu1 2.4592(9) . ?
Br2 Cu2 2.3776(9) . ?
Br3 Cu1 2.4146(9) . ?
Br3 Cu2 2.4531(9) . ?
Br4 C34 1.881(7) . ?
C00G H00G 0.9500 . ?
C00G C1 1.434(8) . ?
C00G C4 1.427(8) . ?
C00G Fe1 2.045(6) . ?
C1 C2 1.434(8) . ?
C1 Fe1 2.077(6) . ?
C1 P1 1.815(6) . ?
C2 H2 0.9500 . ?
C2 C3 1.430(8) . ?
C2 Fe1 2.058(6) . ?
C3 H3 0.9500 . ?
C3 C4 1.402(9) . ?
C3 Fe1 2.044(7) . ?
C4 H4 0.9500 . ?
C4 Fe1 2.051(7) . ?
C6 C7 1.416(9) . ?
C6 C10 1.420(9) . ?
C6 Fe1 2.033(6) . ?
C7 H7 0.9500 . ?
C7 C8 1.424(9) . ?
C7 Fe1 2.048(6) . ?
C8 H8 0.9500 . ?
C8 C9 1.422(9) . ?
C8 Fe1 2.060(7) . ?
C9 H9 0.9500 . ?
C9 C10 1.412(8) . ?
C9 Fe1 2.058(6) . ?
C10 H10 0.9500 . ?
C10 Fe1 2.055(6) . ?
C11 C12 1.416(9) . ?
C11 C16 1.425(7) . ?
C11 P1 1.848(6) . ?
C12 C13 1.378(9) . ?
C12 C17 1.513(8) . ?
C13 H13 0.9500 . ?
C13 C14 1.405(8) . ?
C14 C15 1.363(8) . ?
C14 C18 1.505(8) . ?
C15 H15 0.9500 . ?
C15 C16 1.397(8) . ?
C16 C19 1.505(8) . ?
C17 H17A 0.9800 . ?
C17 H17B 0.9800 . ?
C17 H17C 0.9800 . ?
C18 H18A 0.9800 . ?
C18 H18B 0.9800 . ?
C18 H18C 0.9800 . ?
C19 H19A 0.9800 . ?
C19 H19B 0.9800 . ?
C19 H19C 0.9800 . ?
C20 C21 1.435(8) . ?
C20 C25 1.399(9) . ?
C20 P1 1.842(6) . ?
C21 C22 1.390(10) . ?
C21 C26 1.494(11) . ?
C22 H22 0.9500 . ?
C22 C23 1.386(12) . ?
C23 C24 1.390(11) . ?
C23 C27 1.529(10) . ?
C24 H24 0.9500 . ?
C24 C25 1.410(8) . ?
C25 C28 1.514(9) . ?
C26 H26A 0.9800 . ?
C26 H26B 0.9800 . ?
C26 H26C 0.9800 . ?
C27 H27A 0.9800 . ?
C27 H27B 0.9800 . ?
C27 H27C 0.9800 . ?
C28 H28A 0.9800 . ?
C28 H28B 0.9800 . ?
C28 H28C 0.9800 . ?
C29 C30 1.444(8) . ?
C29 C33 1.437(8) . ?
C29 Fe2 2.074(5) . ?
C29 P2 1.807(6) . ?
C30 H30 0.9500 . ?
C30 C31 1.426(9) . ?
C30 Fe2 2.052(6) . ?
C31 H31 0.9500 . ?
C31 C32 1.420(11) . ?
C31 Fe2 2.061(6) . ?
C32 H32 0.9500 . ?
C32 C33 1.431(9) . ?
C32 Fe2 2.042(6) . ?
C33 H33 0.9500 . ?
C33 Fe2 2.041(6) . ?
C34 C35 1.372(10) . ?
C34 C38 1.416(11) . ?
C34 Fe2 2.024(7) . ?
C35 H35 0.9500 . ?
C35 C36 1.450(10) . ?
C35 Fe2 2.059(6) . ?
C36 H36 0.9500 . ?
C36 C37 1.415(10) . ?
C36 Fe2 2.062(6) . ?
C37 H37 0.9500 . ?
C37 C38 1.422(11) . ?
C37 Fe2 2.068(7) . ?
C38 H38 0.9500 . ?
C38 Fe2 2.059(6) . ?
C39 C40 1.410(8) . ?
C39 C44 1.411(7) . ?
C39 P2 1.844(5) . ?
C40 C41 1.391(7) . ?
C40 C45 1.513(7) . ?
C41 H41 0.9500 . ?
C41 C42 1.395(7) . ?
C42 C43 1.390(8) . ?
C42 C46 1.501(7) . ?
C43 H43 0.9500 . ?
C43 C44 1.376(8) . ?
C44 C47 1.515(8) . ?
C45 H45A 0.9800 . ?
C45 H45B 0.9800 . ?
C45 H45C 0.9800 . ?
C46 H46A 0.9800 . ?
C46 H46B 0.9800 . ?
C46 H46C 0.9800 . ?
C47 H47A 0.9800 . ?
C47 H47B 0.9800 . ?
C47 H47C 0.9800 . ?
C48 C49 1.399(8) . ?
C48 C53 1.426(7) . ?
C48 P2 1.826(5) . ?
C49 C50 1.397(8) . ?
C49 C54 1.517(8) . ?
C50 H50 0.9500 . ?
C50 C51 1.401(9) . ?
C51 C52 1.370(9) . ?
C51 C55 1.507(8) . ?
C52 H52 0.9500 . ?
C52 C53 1.385(8) . ?
C53 C56 1.519(8) . ?
C54 H54A 0.9800 . ?
C54 H54B 0.9800 . ?
C54 H54C 0.9800 . ?
C55 H55A 0.9800 . ?
C55 H55B 0.9800 . ?
C55 H55C 0.9800 . ?
C56 H56A 0.9800 . ?
C56 H56B 0.9800 . ?
C56 H56C 0.9800 . ?
Cu1 P1 2.2044(15) . ?
Cu2 P2 2.1971(15) . ?
